data_1572607
loop_
_publ_author_name
'Ran, Xiao-Yun'
'Xia, Wen-Li'
'Zhang, Li-Na'
'Yu, Xiao-Qi'
'Chen, Ping'
'Xie, Kun-Peng'
'Zhao, Yu'
'Yi, Cheng'
'Li, Kun'

_publ_section_title
;
 <i>De novo</i> design of type-l photosensitizer agents based on
 structure-inherent low triplet energy for hypoxia photodynamic therapy.
;
_journal_issue 22
_journal_name_full 'Materials horizons'
_journal_page_first 5589
_journal_page_last 5599
_journal_paper_doi 10.1039/d4mh01167h
_journal_volume 11
_journal_year 2024
_chemical_formula_moiety 'C24 H26 N4'
_chemical_formula_sum 'C24 H26 N4'
_chemical_formula_weight 370.49
_space_group_crystal_system monoclinic
_space_group_IT_number 14
_space_group_name_Hall '-P 2ybc'
_space_group_name_H-M_alt 'P 1 21/c 1'
_atom_sites_solution_hydrogens geom
_atom_sites_solution_primary dual
_audit_creation_date 2022-11-02
_audit_creation_method
;
Olex2 1.3
(compiled 2020.11.12 svn.r5f609507 for OlexSys, GUI svn.r6408)
;
_audit_update_record
;
2023-03-21 deposited with the CCDC.	2024-09-09 downloaded from the CCDC.
;
_cell_angle_alpha 90
_cell_angle_beta 101.724(9)
_cell_angle_gamma 90
_cell_formula_units_Z 4
_cell_length_a 10.998(3)
_cell_length_b 11.807(4)
_cell_length_c 16.290(5)
_cell_measurement_reflns_used 4215
_cell_measurement_temperature 302(2)
_cell_measurement_theta_max 24.257
_cell_measurement_theta_min 2.464
_cell_volume 2071.2(11)
_computing_cell_refinement 'SAINT V8.40B (?, 2016)'
_computing_data_reduction 'SAINT V8.40B (?, 2016)'
_computing_molecular_graphics 'Olex2 1.3 (Dolomanov et al., 2009)'
_computing_publication_material 'Olex2 1.3 (Dolomanov et al., 2009)'
_computing_structure_refinement 'SHELXL 2014/7 (Sheldrick, 2015)'
_computing_structure_solution 'SHELXT 2018/2 (Sheldrick, 2018)'
_diffrn_ambient_temperature 302.0
_diffrn_measured_fraction_theta_full 1.000
_diffrn_measured_fraction_theta_max 1.000
_diffrn_measurement_device_type 'Bruker APEX-II CCD'
_diffrn_measurement_method '\f and \w scans'
_diffrn_radiation_type MoK\a
_diffrn_radiation_wavelength 0.71073
_diffrn_reflns_av_R_equivalents 0.0893
_diffrn_reflns_av_unetI/netI 0.0430
_diffrn_reflns_Laue_measured_fraction_full 1.000
_diffrn_reflns_Laue_measured_fraction_max 1.000
_diffrn_reflns_limit_h_max 13
_diffrn_reflns_limit_h_min -12
_diffrn_reflns_limit_k_max 14
_diffrn_reflns_limit_k_min -14
_diffrn_reflns_limit_l_max 19
_diffrn_reflns_limit_l_min -19
_diffrn_reflns_number 29039
_diffrn_reflns_point_group_measured_fraction_full 1.000
_diffrn_reflns_point_group_measured_fraction_max 1.000
_diffrn_reflns_theta_full 24.999
_diffrn_reflns_theta_max 24.999
_diffrn_reflns_theta_min 2.146
_diffrn_source_current 1.1
_diffrn_source_power 0.055
_diffrn_source_voltage 50.0
_diffrn_standards_number 0
_exptl_absorpt_coefficient_mu 0.072
_exptl_absorpt_correction_T_max 0.7456
_exptl_absorpt_correction_T_min 0.2645
_exptl_absorpt_correction_type multi-scan
_exptl_absorpt_process_details
;
SADABS-2016/2 (Bruker,2016/2) was used for absorption correction.
wR2(int) was 0.1934 before and 0.1082 after correction.
The Ratio of minimum to maximum transmission is 0.3547.
The \l/2 correction factor is Not present.
;
_exptl_crystal_colour 'clear light colourless'
_exptl_crystal_colour_lustre clear
_exptl_crystal_colour_modifier light
_exptl_crystal_colour_primary colourless
_exptl_crystal_density_diffrn 1.188
_exptl_crystal_description block
_exptl_crystal_F_000 792
_exptl_crystal_size_max 0.34
_exptl_crystal_size_mid 0.25
_exptl_crystal_size_min 0.13
_refine_diff_density_max 0.153
_refine_diff_density_min -0.194
_refine_diff_density_rms 0.037
_refine_ls_extinction_coef 0.0118(15)
_refine_ls_extinction_expression Fc^*^=kFc[1+0.001xFc^2^\l^3^/sin(2\q)]^-1/4^
_refine_ls_extinction_method 'SHELXL-2014/7 (Sheldrick 2014'
_refine_ls_goodness_of_fit_ref 1.022
_refine_ls_hydrogen_treatment constr
_refine_ls_matrix_type full
_refine_ls_number_parameters 279
_refine_ls_number_reflns 3633
_refine_ls_number_restraints 0
_refine_ls_restrained_S_all 1.022
_refine_ls_R_factor_all 0.0856
_refine_ls_R_factor_gt 0.0476
_refine_ls_shift/su_max 0.000
_refine_ls_shift/su_mean 0.000
_refine_ls_structure_factor_coef Fsqd
_refine_ls_weighting_details 'w=1/[\s^2^(Fo^2^)+(0.0470P)^2^+0.6527P] where P=(Fo^2^+2Fc^2^)/3'
_refine_ls_weighting_scheme calc
_refine_ls_wR_factor_gt 0.1068
_refine_ls_wR_factor_ref 0.1319
_reflns_Friedel_coverage 0.000
_reflns_number_gt 2343
_reflns_number_total 3633
_reflns_threshold_expression 'I > 2\s(I)'
_cod_data_source_file d4mh01167h2.cif
_cod_data_source_block mo_yxq_lyz_fe_mdn_0ma_a
_cod_depositor_comments 'Adding full bibliography for 1572607--1572609.cif.'
_cod_database_code 1572607
_shelx_shelxl_version_number 2014/7
_shelx_space_group_comment
;
The symmetry employed for this shelxl refinement is uniquely defined
by the following loop, which should always be used as a source of
symmetry information in preference to the above space-group names.
They are only intended as comments.
;
_olex2_refinement_description
;
1. Fixed Uiso
 At 1.2 times of:
  All C(H) groups, All C(H,H) groups
 At 1.5 times of:
  All C(H,H,H) groups
2. Others
 Sof(C9A)=Sof(H9AA)=Sof(H9AB)=1-FVAR(1)
 Sof(C9)=Sof(H9A)=Sof(H9B)=FVAR(1)
 Sof(C24A)=Sof(H24D)=Sof(H24E)=Sof(H24F)=1-FVAR(2)
 Sof(C24)=Sof(H24A)=Sof(H24B)=Sof(H24C)=FVAR(2)
3.a Secondary CH2 refined with riding coordinates:
 C2(H2A,H2B), C10(H10A,H10B), C13(H13A,H13B), C9(H9A,H9B), C9A(H9AA,H9AB)
3.b Aromatic/amide H refined with riding coordinates:
 C4(H4), C7(H7), C14(H14), C15(H15), C22(H22), C23(H23)
3.c Idealised Me refined as rotating group:
 C1(H1A,H1B,H1C), C11(H11A,H11B,H11C), C12(H12A,H12B,H12C), C24(H24A,H24B,
 H24C), C24A(H24D,H24E,H24F)
;
_olex2_submission_special_instructions 'No special instructions were received'

loop_
_space_group_symop_operation_xyz
'x, y, z'
'-x, y+1/2, -z+1/2'
'-x, -y, -z'
'x, -y-1/2, z-1/2'

loop_
_atom_site_label
_atom_site_type_symbol
_atom_site_fract_x
_atom_site_fract_y
_atom_site_fract_z
_atom_site_U_iso_or_equiv
_atom_site_adp_type
_atom_site_occupancy
_atom_site_site_symmetry_order
_atom_site_calc_flag
_atom_site_refinement_flags_posn
_atom_site_refinement_flags_adp
_atom_site_refinement_flags_occupancy
_atom_site_disorder_assembly
_atom_site_disorder_group
N1 N 0.84719(17) -0.55757(18) -0.16560(13) 0.0676(6) Uani 1 1 d . . . . .
N2 N 0.0188(2) -0.5709(2) -0.40510(16) 0.0949(8) Uani 1 1 d . . . . .
N3 N 0.22254(18) -0.7039(2) -0.17774(14) 0.0732(6) Uani 1 1 d . . . . .
N9 N 0.4726(2) -0.24691(19) -0.56226(13) 0.0740(6) Uani 1 1 d . . . . .
C1 C 0.9241(3) -0.7478(3) -0.1197(3) 0.1215(14) Uani 1 1 d . . . . .
H1A H 0.8474 -0.7837 -0.1452 0.182 Uiso 1 1 calc R U . . .
H1B H 0.9629 -0.7899 -0.0710 0.182 Uiso 1 1 calc R U . . .
H1C H 0.9783 -0.7455 -0.1590 0.182 Uiso 1 1 calc R U . . .
C2 C 0.8986(2) -0.6299(3) -0.09456(18) 0.0852(9) Uani 1 1 d . . . . .
H2A H 0.8408 -0.6328 -0.0569 0.102 Uiso 1 1 calc R U . . .
H2B H 0.9753 -0.5967 -0.0642 0.102 Uiso 1 1 calc R U . . .
C3 C 0.72265(19) -0.5544(2) -0.19934(14) 0.0542(6) Uani 1 1 d . . . . .
C4 C 0.67457(19) -0.48600(18) -0.27032(14) 0.0511(6) Uani 1 1 d . . . . .
H4 H 0.7276 -0.4397 -0.2931 0.061 Uiso 1 1 calc R U . . .
C5 C 0.55032(18) -0.48821(17) -0.30525(13) 0.0447(5) Uani 1 1 d . . . . .
C6 C 0.48059(18) -0.43327(17) -0.38222(13) 0.0448(5) Uani 1 1 d . . . . .
C7 C 0.5205(2) -0.36084(18) -0.43618(13) 0.0510(6) Uani 1 1 d . . . . .
H7 H 0.6028 -0.3371 -0.4260 0.061 Uiso 1 1 calc R U . . .
C8 C 0.4354(2) -0.32175(18) -0.50820(14) 0.0534(6) Uani 1 1 d . . . . .
C10 C 0.3883(3) -0.2094(2) -0.63839(16) 0.0731(7) Uani 1 1 d . . . . .
H10A H 0.3385 -0.2732 -0.6631 0.088 Uiso 1 1 calc R U . . .
H10B H 0.4369 -0.1838 -0.6783 0.088 Uiso 1 1 calc R U . . .
C11 C 0.3043(3) -0.1163(3) -0.6234(2) 0.0961(10) Uani 1 1 d . . . . .
H11A H 0.2562 -0.1409 -0.5837 0.144 Uiso 1 1 calc R U . . .
H11B H 0.2496 -0.0968 -0.6753 0.144 Uiso 1 1 calc R U . . .
H11C H 0.3528 -0.0513 -0.6017 0.144 Uiso 1 1 calc R U . . .
C12 C 0.9540(3) -0.3751(3) -0.1594(2) 0.1142(12) Uani 1 1 d . . . . .
H12A H 0.8751 -0.3373 -0.1680 0.171 Uiso 1 1 calc R U . . .
H12B H 1.0106 -0.3316 -0.1844 0.171 Uiso 1 1 calc R U . . .
H12C H 0.9866 -0.3827 -0.1003 0.171 Uiso 1 1 calc R U . . .
C13 C 0.9378(2) -0.4895(3) -0.19867(18) 0.0785(8) Uani 1 1 d . . . . .
H13A H 0.9104 -0.4814 -0.2588 0.094 Uiso 1 1 calc R U . . .
H13B H 1.0172 -0.5284 -0.1882 0.094 Uiso 1 1 calc R U . . .
C14 C 0.6378(2) -0.6212(2) -0.16684(14) 0.0576(6) Uani 1 1 d . . . . .
H14 H 0.6669 -0.6671 -0.1206 0.069 Uiso 1 1 calc R U . . .
C15 C 0.51261(19) -0.62065(19) -0.20152(13) 0.0529(6) Uani 1 1 d . . . . .
H15 H 0.4587 -0.6649 -0.1779 0.063 Uiso 1 1 calc R U . . .
C16 C 0.46633(18) -0.55457(17) -0.27137(13) 0.0453(5) Uani 1 1 d . . . . .
C17 C 0.35607(18) -0.46972(17) -0.39404(13) 0.0450(5) Uani 1 1 d . . . . .
C18 C 0.34226(18) -0.54204(17) -0.32421(13) 0.0439(5) Uani 1 1 d . . . . .
C19 C 0.23453(19) -0.58814(18) -0.30924(13) 0.0486(5) Uani 1 1 d . . . . .
C20 C 0.1163(2) -0.5764(2) -0.36421(16) 0.0612(6) Uani 1 1 d . . . . .
C21 C 0.23023(19) -0.6524(2) -0.23607(16) 0.0537(6) Uani 1 1 d . . . . .
C22 C 0.2736(2) -0.43429(18) -0.46642(14) 0.0524(6) Uani 1 1 d . . . . .
H22 H 0.1918 -0.4596 -0.4771 0.063 Uiso 1 1 calc R U . . .
C23 C 0.3129(2) -0.36243(19) -0.52170(14) 0.0547(6) Uani 1 1 d . . . . .
H23 H 0.2568 -0.3399 -0.5696 0.066 Uiso 1 1 calc R U . . .
C9 C 0.6065(10) -0.2261(7) -0.5643(5) 0.073(3) Uani 0.494(16) 1 d . . P A 1
H9A H 0.6581 -0.2872 -0.5368 0.088 Uiso 0.494(16) 1 calc R U P A 1
H9B H 0.6179 -0.2201 -0.6217 0.088 Uiso 0.494(16) 1 calc R U P A 1
C9A C 0.5755(7) -0.1635(6) -0.5263(4) 0.052(2) Uani 0.506(16) 1 d . . P A 2
H9AA H 0.5879 -0.1622 -0.4656 0.063 Uiso 0.506(16) 1 calc R U P A 2
H9AB H 0.5527 -0.0879 -0.5472 0.063 Uiso 0.506(16) 1 calc R U P A 2
C24 C 0.6378(12) -0.1200(9) -0.5198(5) 0.092(3) Uani 0.487(14) 1 d . . P A 1
H24A H 0.5901 -0.0597 -0.5501 0.138 Uiso 0.487(14) 1 calc R U P A 1
H24B H 0.7247 -0.1047 -0.5150 0.138 Uiso 0.487(14) 1 calc R U P A 1
H24C H 0.6193 -0.1255 -0.4648 0.138 Uiso 0.487(14) 1 calc R U P A 1
C24A C 0.6951(10) -0.2010(7) -0.5530(4) 0.086(3) Uani 0.513(14) 1 d . . P A 2
H24D H 0.6809 -0.2053 -0.6130 0.129 Uiso 0.513(14) 1 calc R U P A 2
H24E H 0.7195 -0.2741 -0.5295 0.129 Uiso 0.513(14) 1 calc R U P A 2
H24F H 0.7598 -0.1471 -0.5332 0.129 Uiso 0.513(14) 1 calc R U P A 2

loop_
_atom_site_aniso_label
_atom_site_aniso_U_11
_atom_site_aniso_U_22
_atom_site_aniso_U_33
_atom_site_aniso_U_23
_atom_site_aniso_U_13
_atom_site_aniso_U_12
N1 0.0452(11) 0.0882(15) 0.0644(14) 0.0202(12) -0.0007(9) 0.0006(10)
N2 0.0579(14) 0.130(2) 0.0872(18) 0.0301(16) -0.0081(13) -0.0153(14)
N3 0.0567(13) 0.0927(16) 0.0702(15) 0.0186(13) 0.0127(11) -0.0032(11)
N9 0.0684(14) 0.0823(15) 0.0668(14) 0.0311(12) 0.0033(11) -0.0090(11)
C1 0.091(2) 0.104(3) 0.178(4) 0.055(3) 0.046(2) 0.019(2)
C2 0.0538(15) 0.120(3) 0.0744(19) 0.0345(18) -0.0057(13) 0.0002(15)
C3 0.0460(12) 0.0649(15) 0.0489(14) 0.0033(11) 0.0032(10) 0.0034(10)
C4 0.0458(12) 0.0579(14) 0.0480(13) 0.0035(11) 0.0060(10) -0.0038(10)
C5 0.0451(12) 0.0461(12) 0.0414(12) -0.0012(10) 0.0052(9) 0.0011(9)
C6 0.0472(12) 0.0435(12) 0.0419(12) -0.0020(10) 0.0052(9) 0.0018(9)
C7 0.0479(12) 0.0524(13) 0.0511(14) 0.0030(11) 0.0062(10) -0.0035(10)
C8 0.0602(14) 0.0497(13) 0.0491(13) 0.0057(11) 0.0084(11) 0.0013(11)
C10 0.0889(19) 0.0740(18) 0.0558(16) 0.0168(14) 0.0133(14) -0.0007(15)
C11 0.106(2) 0.079(2) 0.102(2) 0.0210(18) 0.0194(19) 0.0136(17)
C12 0.103(3) 0.101(3) 0.128(3) 0.015(2) -0.002(2) -0.006(2)
C13 0.0463(14) 0.104(2) 0.082(2) 0.0175(17) 0.0042(13) 0.0077(14)
C14 0.0508(13) 0.0763(16) 0.0438(13) 0.0135(12) 0.0053(10) 0.0081(11)
C15 0.0477(13) 0.0667(15) 0.0453(13) 0.0095(11) 0.0119(10) 0.0013(10)
C16 0.0456(11) 0.0498(12) 0.0407(12) -0.0001(10) 0.0092(9) 0.0025(9)
C17 0.0443(11) 0.0464(12) 0.0424(12) -0.0010(10) 0.0041(9) 0.0018(9)
C18 0.0444(11) 0.0443(11) 0.0420(12) -0.0044(10) 0.0065(9) 0.0036(9)
C19 0.0456(12) 0.0527(13) 0.0462(13) 0.0013(10) 0.0061(10) 0.0012(10)
C20 0.0517(14) 0.0714(16) 0.0585(16) 0.0105(13) 0.0064(12) -0.0063(12)
C21 0.0416(12) 0.0636(15) 0.0558(15) 0.0006(13) 0.0092(11) -0.0009(10)
C22 0.0460(12) 0.0554(13) 0.0521(14) 0.0018(11) 0.0016(10) 0.0001(10)
C23 0.0556(13) 0.0575(14) 0.0468(13) 0.0073(11) 0.0000(10) 0.0006(11)
C9 0.092(8) 0.072(5) 0.062(4) 0.006(4) 0.029(4) 0.010(4)
C9A 0.063(4) 0.048(4) 0.050(3) 0.000(3) 0.019(3) -0.010(3)
C24 0.112(7) 0.087(6) 0.077(5) -0.004(4) 0.017(5) -0.016(5)
C24A 0.069(6) 0.108(5) 0.091(5) -0.019(4) 0.040(4) -0.014(4)

loop_
_atom_type_symbol
_atom_type_description
_atom_type_scat_dispersion_real
_atom_type_scat_dispersion_imag
_atom_type_scat_source
C C 0.0033 0.0016 'International Tables Vol C Tables 4.2.6.8 and 6.1.1.4'
H H 0.0000 0.0000 'International Tables Vol C Tables 4.2.6.8 and 6.1.1.4'
N N 0.0061 0.0033 'International Tables Vol C Tables 4.2.6.8 and 6.1.1.4'

loop_
_geom_angle_atom_site_label_1
_geom_angle_atom_site_label_2
_geom_angle_atom_site_label_3
_geom_angle
_geom_angle_site_symmetry_1
_geom_angle_site_symmetry_3
_geom_angle_publ_flag
C2 N1 C13 115.49(19) . . ?
C3 N1 C2 122.0(2) . . ?
C3 N1 C13 122.5(2) . . ?
C8 N9 C10 121.5(2) . . ?
C8 N9 C9 122.9(3) . . ?
C8 N9 C9A 117.8(3) . . ?
C10 N9 C9 112.8(3) . . ?
C10 N9 C9A 115.1(3) . . ?
H1A C1 H1B 109.5 . . ?
H1A C1 H1C 109.5 . . ?
H1B C1 H1C 109.5 . . ?
C2 C1 H1A 109.5 . . ?
C2 C1 H1B 109.5 . . ?
C2 C1 H1C 109.5 . . ?
N1 C2 C1 113.1(3) . . ?
N1 C2 H2A 109.0 . . ?
N1 C2 H2B 109.0 . . ?
C1 C2 H2A 109.0 . . ?
C1 C2 H2B 109.0 . . ?
H2A C2 H2B 107.8 . . ?
N1 C3 C4 121.3(2) . . ?
N1 C3 C14 121.4(2) . . ?
C14 C3 C4 117.37(19) . . ?
C3 C4 H4 119.9 . . ?
C5 C4 C3 120.1(2) . . ?
C5 C4 H4 119.9 . . ?
C4 C5 C6 130.2(2) . . ?
C4 C5 C16 121.79(19) . . ?
C16 C5 C6 107.93(17) . . ?
C7 C6 C5 130.00(19) . . ?
C7 C6 C17 122.33(19) . . ?
C17 C6 C5 107.67(18) . . ?
C6 C7 H7 120.2 . . ?
C6 C7 C8 119.5(2) . . ?
C8 C7 H7 120.2 . . ?
N9 C8 C7 120.6(2) . . ?
N9 C8 C23 121.5(2) . . ?
C23 C8 C7 117.9(2) . . ?
N9 C10 H10A 108.9 . . ?
N9 C10 H10B 108.9 . . ?
N9 C10 C11 113.2(2) . . ?
H10A C10 H10B 107.8 . . ?
C11 C10 H10A 108.9 . . ?
C11 C10 H10B 108.9 . . ?
C10 C11 H11A 109.5 . . ?
C10 C11 H11B 109.5 . . ?
C10 C11 H11C 109.5 . . ?
H11A C11 H11B 109.5 . . ?
H11A C11 H11C 109.5 . . ?
H11B C11 H11C 109.5 . . ?
H12A C12 H12B 109.5 . . ?
H12A C12 H12C 109.5 . . ?
H12B C12 H12C 109.5 . . ?
C13 C12 H12A 109.5 . . ?
C13 C12 H12B 109.5 . . ?
C13 C12 H12C 109.5 . . ?
N1 C13 C12 111.7(3) . . ?
N1 C13 H13A 109.3 . . ?
N1 C13 H13B 109.3 . . ?
C12 C13 H13A 109.3 . . ?
C12 C13 H13B 109.3 . . ?
H13A C13 H13B 107.9 . . ?
C3 C14 H14 119.1 . . ?
C15 C14 C3 121.8(2) . . ?
C15 C14 H14 119.1 . . ?
C14 C15 H15 119.7 . . ?
C14 C15 C16 120.5(2) . . ?
C16 C15 H15 119.7 . . ?
C5 C16 C18 108.70(18) . . ?
C15 C16 C5 118.30(18) . . ?
C15 C16 C18 132.89(19) . . ?
C6 C17 C18 108.96(18) . . ?
C22 C17 C6 118.0(2) . . ?
C22 C17 C18 133.0(2) . . ?
C17 C18 C16 106.61(17) . . ?
C19 C18 C16 126.24(19) . . ?
C19 C18 C17 127.15(19) . . ?
C18 C19 C20 124.1(2) . . ?
C18 C19 C21 122.58(19) . . ?
C21 C19 C20 113.36(19) . . ?
N2 C20 C19 176.0(3) . . ?
N3 C21 C19 177.7(2) . . ?
C17 C22 H22 119.9 . . ?
C23 C22 C17 120.2(2) . . ?
C23 C22 H22 119.9 . . ?
C8 C23 H23 119.0 . . ?
C22 C23 C8 122.0(2) . . ?
C22 C23 H23 119.0 . . ?
N9 C9 H9A 110.7 . . ?
N9 C9 H9B 110.7 . . ?
H9A C9 H9B 108.8 . . ?
C24 C9 N9 105.3(9) . . ?
C24 C9 H9A 110.7 . . ?
C24 C9 H9B 110.7 . . ?
N9 C9A H9AA 110.0 . . ?
N9 C9A H9AB 110.0 . . ?
N9 C9A C24A 108.5(7) . . ?
H9AA C9A H9AB 108.4 . . ?
C24A C9A H9AA 110.0 . . ?
C24A C9A H9AB 110.0 . . ?
C9 C24 H24A 109.5 . . ?
C9 C24 H24B 109.5 . . ?
C9 C24 H24C 109.5 . . ?
H24A C24 H24B 109.5 . . ?
H24A C24 H24C 109.5 . . ?
H24B C24 H24C 109.5 . . ?
C9A C24A H24D 109.5 . . ?
C9A C24A H24E 109.5 . . ?
C9A C24A H24F 109.5 . . ?
H24D C24A H24E 109.5 . . ?
H24D C24A H24F 109.5 . . ?
H24E C24A H24F 109.5 . . ?

loop_
_geom_bond_atom_site_label_1
_geom_bond_atom_site_label_2
_geom_bond_distance
_geom_bond_site_symmetry_2
_geom_bond_publ_flag
N1 C2 1.457(3) . ?
N1 C3 1.369(3) . ?
N1 C13 1.466(3) . ?
N2 C20 1.143(3) . ?
N3 C21 1.146(3) . ?
N9 C8 1.367(3) . ?
N9 C10 1.458(3) . ?
N9 C9 1.500(12) . ?
N9 C9A 1.524(9) . ?
C1 H1A 0.9600 . ?
C1 H1B 0.9600 . ?
C1 H1C 0.9600 . ?
C1 C2 1.493(4) . ?
C2 H2A 0.9700 . ?
C2 H2B 0.9700 . ?
C3 C4 1.421(3) . ?
C3 C14 1.405(3) . ?
C4 H4 0.9300 . ?
C4 C5 1.370(3) . ?
C5 C6 1.480(3) . ?
C5 C16 1.407(3) . ?
C6 C7 1.361(3) . ?
C6 C17 1.411(3) . ?
C7 H7 0.9300 . ?
C7 C8 1.421(3) . ?
C8 C23 1.405(3) . ?
C10 H10A 0.9700 . ?
C10 H10B 0.9700 . ?
C10 C11 1.488(4) . ?
C11 H11A 0.9600 . ?
C11 H11B 0.9600 . ?
C11 H11C 0.9600 . ?
C12 H12A 0.9600 . ?
C12 H12B 0.9600 . ?
C12 H12C 0.9600 . ?
C12 C13 1.490(4) . ?
C13 H13A 0.9700 . ?
C13 H13B 0.9700 . ?
C14 H14 0.9300 . ?
C14 C15 1.378(3) . ?
C15 H15 0.9300 . ?
C15 C16 1.388(3) . ?
C16 C18 1.465(3) . ?
C17 C18 1.455(3) . ?
C17 C22 1.398(3) . ?
C18 C19 1.370(3) . ?
C19 C20 1.428(3) . ?
C19 C21 1.422(3) . ?
C22 H22 0.9300 . ?
C22 C23 1.370(3) . ?
C23 H23 0.9300 . ?
C9 H9A 0.9700 . ?
C9 H9B 0.9700 . ?
C9 C24 1.454(17) . ?
C9A H9AA 0.9700 . ?
C9A H9AB 0.9700 . ?
C9A C24A 1.533(14) . ?
C24 H24A 0.9600 . ?
C24 H24B 0.9600 . ?
C24 H24C 0.9600 . ?
C24A H24D 0.9600 . ?
C24A H24E 0.9600 . ?
C24A H24F 0.9600 . ?

loop_
_geom_torsion_atom_site_label_1
_geom_torsion_atom_site_label_2
_geom_torsion_atom_site_label_3
_geom_torsion_atom_site_label_4
_geom_torsion
_geom_torsion_site_symmetry_1
_geom_torsion_site_symmetry_2
_geom_torsion_site_symmetry_3
_geom_torsion_site_symmetry_4
_geom_torsion_publ_flag
N1 C3 C4 C5 177.0(2) . . . . ?
N1 C3 C14 C15 -178.5(2) . . . . ?
N9 C8 C23 C22 -177.7(2) . . . . ?
C2 N1 C3 C4 -178.0(2) . . . . ?
C2 N1 C3 C14 0.0(4) . . . . ?
C2 N1 C13 C12 -92.6(3) . . . . ?
C3 N1 C2 C1 85.3(3) . . . . ?
C3 N1 C13 C12 87.9(3) . . . . ?
C3 C4 C5 C6 -174.2(2) . . . . ?
C3 C4 C5 C16 1.9(3) . . . . ?
C3 C14 C15 C16 1.1(4) . . . . ?
C4 C3 C14 C15 -0.4(3) . . . . ?
C4 C5 C6 C7 -4.1(4) . . . . ?
C4 C5 C6 C17 175.3(2) . . . . ?
C4 C5 C16 C15 -1.2(3) . . . . ?
C4 C5 C16 C18 -177.94(19) . . . . ?
C5 C6 C7 C8 178.0(2) . . . . ?
C5 C6 C17 C18 3.0(2) . . . . ?
C5 C6 C17 C22 -175.94(18) . . . . ?
C5 C16 C18 C17 2.9(2) . . . . ?
C5 C16 C18 C19 -176.0(2) . . . . ?
C6 C5 C16 C15 175.69(18) . . . . ?
C6 C5 C16 C18 -1.1(2) . . . . ?
C6 C7 C8 N9 178.4(2) . . . . ?
C6 C7 C8 C23 -1.5(3) . . . . ?
C6 C17 C18 C16 -3.6(2) . . . . ?
C6 C17 C18 C19 175.2(2) . . . . ?
C6 C17 C22 C23 -2.7(3) . . . . ?
C7 C6 C17 C18 -177.50(19) . . . . ?
C7 C6 C17 C22 3.6(3) . . . . ?
C7 C8 C23 C22 2.3(3) . . . . ?
C8 N9 C10 C11 81.9(3) . . . . ?
C8 N9 C9 C24 -101.7(5) . . . . ?
C8 N9 C9A C24A 106.2(4) . . . . ?
C10 N9 C8 C7 177.4(2) . . . . ?
C10 N9 C8 C23 -2.7(4) . . . . ?
C10 N9 C9 C24 96.8(5) . . . . ?
C10 N9 C9A C24A -99.8(4) . . . . ?
C13 N1 C2 C1 -94.3(3) . . . . ?
C13 N1 C3 C4 1.5(4) . . . . ?
C13 N1 C3 C14 179.5(2) . . . . ?
C14 C3 C4 C5 -1.0(3) . . . . ?
C14 C15 C16 C5 -0.3(3) . . . . ?
C14 C15 C16 C18 175.5(2) . . . . ?
C15 C16 C18 C17 -173.2(2) . . . . ?
C15 C16 C18 C19 7.9(4) . . . . ?
C16 C5 C6 C7 179.4(2) . . . . ?
C16 C5 C6 C17 -1.2(2) . . . . ?
C16 C18 C19 C20 -177.9(2) . . . . ?
C16 C18 C19 C21 2.6(3) . . . . ?
C17 C6 C7 C8 -1.4(3) . . . . ?
C17 C18 C19 C20 3.5(4) . . . . ?
C17 C18 C19 C21 -176.1(2) . . . . ?
C17 C22 C23 C8 -0.2(3) . . . . ?
C18 C17 C22 C23 178.6(2) . . . . ?
C22 C17 C18 C16 175.1(2) . . . . ?
C22 C17 C18 C19 -6.0(4) . . . . ?
C9 N9 C8 C7 17.4(5) . . . . ?
C9 N9 C8 C23 -162.6(5) . . . . ?
C9 N9 C10 C11 -116.3(4) . . . . ?
C9A N9 C8 C7 -30.4(4) . . . . ?
C9A N9 C8 C23 149.6(4) . . . . ?
C9A N9 C10 C11 -71.1(4) . . . . ?
